data_9016957
loop_
_publ_author_name
'Vereshchagin, O. S.'
'Rozhdestvenskaya, I. V.'
'Frank-Kamenetskaya O V'
'Zolotarev, A. A.'
'Mashkovtsev, R. I.'

_publ_section_title
;
 Crystal chemistry of Cu-bearing tourmalines
 Note: Sample 3
;
_journal_name_full 'American Mineralogist'
_journal_page_first 1610
_journal_page_last 1616
_journal_volume 98
_journal_year 2013
_chemical_compound_source 'Paraiba, Brazil'
_chemical_formula_sum 'Al7.74 B3 Ca0.09 Cu0.18 F0.06 H3 Li1.08 Mn0.3 Na0.65 O30.82 Si5.7'
_chemical_name_mineral Elbaite
_space_group_IT_number 160
_space_group_name_Hall 'R 3 -2"'
_space_group_name_H-M_alt 'R 3 m :H'
_symmetry_space_group_name_H-M 'R 3 m :H'
_cell_angle_alpha 90
_cell_angle_beta 90
_cell_angle_gamma 120
_cell_length_a 15.840
_cell_length_b 15.840
_cell_length_c 7.1028
_cell_formula_units_Z 3
_cell_volume 1543.372
_database_code_amcsd 0020258
_exptl_crystal_density_diffrn 3.075
_cod_data_source_file inputs/fixed/downloads/05/05585.cif
_cod_data_source_block 05585
_cod_original_sg_symbol_H-M 'R 3 m'
_cod_original_formula_sum 'Na.65 Ca.09 Al7.74 Li1.08 Mn.3 Cu.18 Si5.7 B3 O30.82 F.06 H3'
_cod_database_code 9016957

loop_
_space_group_symop_operation_xyz
x,y,z
2/3+x,1/3+y,1/3+z
1/3+x,2/3+y,2/3+z
x,x-y,z
2/3+x,1/3+x-y,1/3+z
1/3+x,2/3+x-y,2/3+z
-y,-x,z
2/3-y,1/3-x,1/3+z
1/3-y,2/3-x,2/3+z
-x+y,y,z
2/3-x+y,1/3+y,1/3+z
1/3-x+y,2/3+y,2/3+z
-y,x-y,z
2/3-y,1/3+x-y,1/3+z
1/3-y,2/3+x-y,2/3+z
-x+y,-x,z
2/3-x+y,1/3-x,1/3+z
1/3-x+y,2/3-x,2/3+z

loop_
_atom_site_aniso_label
_atom_site_aniso_U_11
_atom_site_aniso_U_22
_atom_site_aniso_U_33
_atom_site_aniso_U_12
_atom_site_aniso_U_13
_atom_site_aniso_U_23
NaX 0.02060 0.02060 0.01600 0.01030 0.00000 0.00000
CaX 0.02060 0.02060 0.01600 0.01030 0.00000 0.00000
AlY 0.00570 0.00550 0.00850 0.00280 -0.00240 -0.00120
LiY 0.00570 0.00550 0.00850 0.00280 -0.00240 -0.00120
MnY 0.00570 0.00550 0.00850 0.00280 -0.00240 -0.00120
AlZ 0.00620 0.00710 0.00430 0.00360 0.00030 0.00100
CuZ 0.00620 0.00710 0.00430 0.00360 0.00030 0.00100
SiT 0.00310 0.00330 0.00380 0.00180 0.00000 -0.00030
AlT 0.00310 0.00330 0.00380 0.00180 0.00000 -0.00030
B 0.00430 0.00450 0.00480 0.00230 -0.00020 -0.00030
O1w 0.03500 0.03500 0.00900 0.01800 0.00000 0.00000
O2 0.02000 0.00320 0.01120 0.00160 -0.00010 -0.00030
O3v 0.02500 0.00920 0.00380 0.01260 -0.00030 -0.00010
O4 0.00500 0.01140 0.00770 0.00570 -0.00060 -0.00120
O5 0.01170 0.00580 0.00580 0.00580 0.00040 0.00020
O6 0.00690 0.00820 0.00270 0.00360 0.00040 -0.00020
O7 0.00420 0.00430 0.00480 0.00050 0.00020 -0.00180
O8 0.00350 0.00770 0.00680 0.00300 0.00040 0.00310

loop_
_atom_site_label
_atom_site_fract_x
_atom_site_fract_y
_atom_site_fract_z
_atom_site_occupancy
_atom_site_U_iso_or_equiv
NaX 0.00000 0.00000 0.23480 0.65000 0.01900
CaX 0.00000 0.00000 0.23480 0.09000 0.01900
AlY 0.12340 0.06170 0.63320 0.54000 0.00650
LiY 0.12340 0.06170 0.63320 0.36000 0.00650
MnY 0.12340 0.06170 0.63320 0.10000 0.00650
AlZ 0.29688 0.26004 0.60950 0.97000 0.00570
CuZ 0.29688 0.26004 0.60950 0.03000 0.00570
SiT 0.19197 0.18979 0.00000 0.95000 0.00330
AlT 0.19197 0.18979 0.00000 0.05000 0.00330
B 0.10910 0.21820 0.45450 1.00000 0.00450
O1w 0.00000 0.00000 0.77730 0.82000 0.02700
O2 0.06033 0.12070 0.48870 1.00000 0.01330
O3v 0.26530 0.13260 0.50780 1.00000 0.01100
O4 0.09370 0.18740 0.07330 1.00000 0.00730
O5 0.18710 0.09350 0.09560 1.00000 0.00710
O6 0.19550 0.18480 0.77430 1.00000 0.00600
O7 0.28650 0.28600 0.07850 1.00000 0.00510
O8 0.20940 0.26970 0.43860 1.00000 0.00590
F 0.03000 0.01500 0.79900 0.02000 0.03600
H 0.26290 0.13150 0.39960 1.00000 0.09100

loop_
_cod_related_entry_id
_cod_related_entry_database
_cod_related_entry_code
1 AMCSD 0020258
